data_7251036
loop_
_publ_author_name
'Capozzi, Maria Annunziata M.'
'Alvarez-Larena, Angel'
'Piniella Febrer, Joan F.'
'Cardellicchio, Cosimo'

_publ_section_title
;
 Comparison between the crystal structures of racemic and enantiopure aryl
 benzyl sulfoxides.
;
_journal_issue 45
_journal_name_full 'RSC advances'
_journal_page_first 37824
_journal_page_last 37832
_journal_paper_doi 10.1039/d5ra06476g
_journal_volume 15
_journal_year 2025
_chemical_formula_moiety 'C13 H2 F10 O S'
_chemical_formula_sum 'C13 H2 F10 O S'
_chemical_formula_weight 396.21
_space_group_crystal_system monoclinic
_space_group_IT_number 7
_space_group_name_Hall 'P -2yc'
_space_group_name_H-M_alt 'P 1 c 1'
_atom_sites_solution_hydrogens geom
_atom_sites_solution_primary direct
_atom_sites_solution_secondary direct
_audit_creation_method SHELXL-2016/6
_audit_update_record
;
2025-07-23 deposited with the CCDC.	2025-10-01 downloaded from the CCDC.
;
_cell_angle_alpha 90
_cell_angle_beta 93.82(3)
_cell_angle_gamma 90
_cell_formula_units_Z 2
_cell_length_a 12.966(3)
_cell_length_b 5.3774(11)
_cell_length_c 9.6002(19)
_cell_measurement_reflns_used 3928
_cell_measurement_temperature 296(2)
_cell_measurement_theta_max 56.83
_cell_measurement_theta_min 5.12
_cell_volume 667.9(2)
_computing_cell_refinement 'SAINT 5.0 (Bruker)'
_computing_data_collection 'SMART 5.6 (Bruker)'
_computing_data_reduction 'SAINT 5.0 (Bruker)'
_computing_structure_refinement 'SHELXL-2016/6 (Sheldrick, 2016)'
_computing_structure_solution 'SHELXTL-NT 6.1 (Bruker)'
_diffrn_ambient_temperature 296(2)
_diffrn_detector_area_resol_mean 8.13
_diffrn_measured_fraction_theta_full 0.999
_diffrn_measured_fraction_theta_max 0.926
_diffrn_measurement_device_type 'Bruker SMART-APEX diffractometer'
_diffrn_measurement_method '\f and \w scans'
_diffrn_radiation_type MoK\a
_diffrn_radiation_wavelength 0.71073
_diffrn_reflns_av_R_equivalents 0.0140
_diffrn_reflns_av_unetI/netI 0.0233
_diffrn_reflns_Laue_measured_fraction_full 0.999
_diffrn_reflns_Laue_measured_fraction_max 0.926
_diffrn_reflns_limit_h_max 17
_diffrn_reflns_limit_h_min -17
_diffrn_reflns_limit_k_max 7
_diffrn_reflns_limit_k_min -7
_diffrn_reflns_limit_l_max 12
_diffrn_reflns_limit_l_min -12
_diffrn_reflns_number 4991
_diffrn_reflns_point_group_measured_fraction_full 1.000
_diffrn_reflns_point_group_measured_fraction_max 0.927
_diffrn_reflns_theta_full 25.000
_diffrn_reflns_theta_max 28.513
_diffrn_reflns_theta_min 1.574
_diffrn_source 'sealed X-ray tube'
_exptl_absorpt_coefficient_mu 0.368
_exptl_absorpt_correction_T_max 1
_exptl_absorpt_correction_T_min 0.7854
_exptl_absorpt_correction_type multi-scan
_exptl_absorpt_process_details 'SADABS, 2.05'
_exptl_crystal_colour colourless
_exptl_crystal_density_diffrn 1.970
_exptl_crystal_description prism
_exptl_crystal_F_000 388
_exptl_crystal_size_max 0.670
_exptl_crystal_size_mid 0.420
_exptl_crystal_size_min 0.400
_refine_diff_density_max 0.454
_refine_diff_density_min -0.193
_refine_diff_density_rms 0.048
_refine_ls_abs_structure_details
;
 Refined as an inversion twin.
;
_refine_ls_abs_structure_Flack 0.22(11)
_refine_ls_extinction_method none
_refine_ls_goodness_of_fit_ref 1.078
_refine_ls_hydrogen_treatment constr
_refine_ls_matrix_type full
_refine_ls_number_parameters 227
_refine_ls_number_reflns 2965
_refine_ls_number_restraints 2
_refine_ls_restrained_S_all 1.078
_refine_ls_R_factor_all 0.0399
_refine_ls_R_factor_gt 0.0376
_refine_ls_shift/su_max 0.000
_refine_ls_shift/su_mean 0.000
_refine_ls_structure_factor_coef Fsqd
_refine_ls_weighting_details 'w=1/[\s^2^(Fo^2^)+(0.0701P)^2^+0.0532P] where P=(Fo^2^+2Fc^2^)/3'
_refine_ls_weighting_scheme calc
_refine_ls_wR_factor_gt 0.1048
_refine_ls_wR_factor_ref 0.1069
_reflns_Friedel_coverage 0.997
_reflns_Friedel_fraction_full 1.000
_reflns_Friedel_fraction_max 0.927
_reflns_number_gt 2741
_reflns_number_total 2965
_reflns_threshold_expression 'I > 2\s(I)'
_cod_data_source_file d5ra06476g2.cif
_cod_data_source_block shelx_CCDC6
_cod_original_sg_symbol_H-M 'P c'
_cod_database_code 7251036
_shelx_shelxl_version_number 2016/6
_shelx_space_group_comment
;
The symmetry employed for this shelxl refinement is uniquely defined
by the following loop, which should always be used as a source of
symmetry information in preference to the above space-group names.
They are only intended as comments.
;
_shelx_estimated_absorpt_t_min 0.790
_shelx_estimated_absorpt_t_max 0.867

loop_
_space_group_symop_operation_xyz
'x, y, z'
'x, -y, z+1/2'

loop_
_atom_site_label
_atom_site_type_symbol
_atom_site_fract_x
_atom_site_fract_y
_atom_site_fract_z
_atom_site_U_iso_or_equiv
_atom_site_adp_type
_atom_site_occupancy
_atom_site_site_symmetry_order
_atom_site_calc_flag
_atom_site_refinement_flags_posn
_atom_site_refinement_flags_adp
_atom_site_refinement_flags_occupancy
_atom_site_disorder_assembly
_atom_site_disorder_group
C1 C 0.3463(2) 0.6906(7) 0.2808(3) 0.0485(7) Uani 1 1 d . . . . .
H1A H 0.360092 0.515385 0.297342 0.058 Uiso 1 1 calc R U . . .
H1B H 0.365830 0.781606 0.365694 0.058 Uiso 1 1 calc R U . . .
S2 S 0.42003(7) 0.80394(18) 0.13647(9) 0.0550(2) Uani 1 1 d . . . . .
O2 O 0.4014(2) 1.0710(6) 0.1204(4) 0.0784(9) Uani 1 1 d . . . . .
C11 C 0.2340(2) 0.7298(6) 0.2396(3) 0.0455(6) Uani 1 1 d . . . . .
C12 C 0.1800(3) 0.5736(7) 0.1465(4) 0.0524(7) Uani 1 1 d . . . . .
C13 C 0.0772(3) 0.6047(7) 0.1061(4) 0.0600(9) Uani 1 1 d . . . . .
C14 C 0.0245(3) 0.8024(9) 0.1594(4) 0.0629(9) Uani 1 1 d . . . . .
C15 C 0.0745(3) 0.9611(8) 0.2520(5) 0.0620(9) Uani 1 1 d . . . . .
C16 C 0.1788(3) 0.9271(7) 0.2912(3) 0.0506(7) Uani 1 1 d . . . . .
F12 F 0.2292(2) 0.3826(5) 0.0905(3) 0.0783(7) Uani 1 1 d . . . . .
F13 F 0.0298(2) 0.4457(6) 0.0167(3) 0.0906(9) Uani 1 1 d . . . . .
F14 F -0.0752(2) 0.8364(7) 0.1185(4) 0.0936(10) Uani 1 1 d . . . . .
F15 F 0.0239(2) 1.1531(6) 0.3051(4) 0.0917(9) Uani 1 1 d . . . . .
F16 F 0.2246(2) 1.0888(5) 0.3805(3) 0.0767(7) Uani 1 1 d . . . . .
C21 C 0.5472(2) 0.7675(7) 0.2241(3) 0.0477(7) Uani 1 1 d . . . . .
C22 C 0.5889(3) 0.9350(7) 0.3220(4) 0.0510(7) Uani 1 1 d . . . . .
C23 C 0.6897(3) 0.9162(8) 0.3756(4) 0.0594(9) Uani 1 1 d . . . . .
C24 C 0.7513(3) 0.7270(9) 0.3334(4) 0.0653(10) Uani 1 1 d . . . . .
C25 C 0.7115(3) 0.5557(8) 0.2358(5) 0.0628(10) Uani 1 1 d . . . . .
C26 C 0.6106(3) 0.5814(7) 0.1808(4) 0.0537(8) Uani 1 1 d . . . . .
F22 F 0.5316(2) 1.1221(5) 0.3667(3) 0.0714(6) Uani 1 1 d . . . . .
F23 F 0.7271(3) 1.0800(7) 0.4699(3) 0.0939(10) Uani 1 1 d . . . . .
F24 F 0.8476(2) 0.7026(8) 0.3857(4) 0.1032(11) Uani 1 1 d . . . . .
F25 F 0.7714(3) 0.3741(6) 0.1910(4) 0.0964(10) Uani 1 1 d . . . . .
F26 F 0.5756(2) 0.4197(5) 0.0828(3) 0.0805(8) Uani 1 1 d . . . . .

loop_
_atom_site_aniso_label
_atom_site_aniso_U_11
_atom_site_aniso_U_22
_atom_site_aniso_U_33
_atom_site_aniso_U_23
_atom_site_aniso_U_13
_atom_site_aniso_U_12
C1 0.0318(14) 0.068(2) 0.0455(15) 0.0060(13) -0.0007(11) -0.0028(12)
S2 0.0345(3) 0.0808(5) 0.0489(4) 0.0110(4) -0.0021(3) -0.0018(4)
O2 0.0477(15) 0.090(2) 0.096(2) 0.0374(18) -0.0062(14) 0.0029(13)
C11 0.0328(13) 0.0596(18) 0.0437(15) 0.0060(12) -0.0006(11) -0.0048(12)
C12 0.0445(16) 0.058(2) 0.0535(17) 0.0010(14) -0.0029(14) -0.0030(14)
C13 0.0453(18) 0.070(2) 0.063(2) 0.0060(16) -0.0125(16) -0.0139(15)
C14 0.0317(15) 0.093(3) 0.063(2) 0.0204(19) -0.0018(14) -0.0011(16)
C15 0.048(2) 0.077(3) 0.062(2) 0.0100(17) 0.0101(16) 0.0121(17)
C16 0.0432(17) 0.064(2) 0.0448(16) 0.0002(13) 0.0014(13) -0.0021(13)
F12 0.0708(15) 0.0703(13) 0.0917(18) -0.0195(13) -0.0094(13) 0.0111(11)
F13 0.0719(18) 0.103(2) 0.0925(19) -0.0112(16) -0.0293(15) -0.0268(16)
F14 0.0336(11) 0.146(2) 0.099(2) 0.027(2) -0.0089(13) 0.0057(15)
F15 0.0724(18) 0.110(2) 0.094(2) -0.0058(17) 0.0148(16) 0.0372(16)
F16 0.0748(17) 0.0839(17) 0.0703(15) -0.0233(13) -0.0042(13) -0.0006(12)
C21 0.0307(13) 0.063(2) 0.0489(16) 0.0088(13) 0.0018(12) -0.0010(12)
C22 0.0456(17) 0.059(2) 0.0490(17) 0.0025(13) 0.0080(13) 0.0012(14)
C23 0.0454(19) 0.084(3) 0.0476(17) 0.0002(16) -0.0043(14) -0.0111(17)
C24 0.0367(16) 0.099(3) 0.060(2) 0.0206(19) -0.0024(15) 0.0033(17)
C25 0.0462(18) 0.068(2) 0.076(2) 0.0171(19) 0.0158(18) 0.0165(16)
C26 0.0482(17) 0.0568(19) 0.0566(17) 0.0003(14) 0.0075(14) -0.0064(15)
F22 0.0660(15) 0.0814(15) 0.0672(13) -0.0138(11) 0.0081(11) 0.0143(12)
F23 0.075(2) 0.131(3) 0.0721(16) -0.0288(17) -0.0144(14) -0.0208(17)
F24 0.0397(12) 0.178(3) 0.089(2) 0.027(2) -0.0115(13) 0.0150(17)
F25 0.075(2) 0.093(2) 0.124(3) 0.0079(18) 0.0276(18) 0.0357(16)
F26 0.0748(17) 0.0733(16) 0.0939(19) -0.0253(14) 0.0092(15) -0.0102(12)

loop_
_atom_type_symbol
_atom_type_description
_atom_type_scat_dispersion_real
_atom_type_scat_dispersion_imag
_atom_type_scat_source
C C 0.0033 0.0016 'International Tables Vol C Tables 4.2.6.8 and 6.1.1.4'
H H 0.0000 0.0000 'International Tables Vol C Tables 4.2.6.8 and 6.1.1.4'
O O 0.0106 0.0060 'International Tables Vol C Tables 4.2.6.8 and 6.1.1.4'
F F 0.0171 0.0103 'International Tables Vol C Tables 4.2.6.8 and 6.1.1.4'
S S 0.1246 0.1234 'International Tables Vol C Tables 4.2.6.8 and 6.1.1.4'

loop_
_geom_angle_atom_site_label_1
_geom_angle_atom_site_label_2
_geom_angle_atom_site_label_3
_geom_angle
_geom_angle_site_symmetry_1
_geom_angle_site_symmetry_3
_geom_angle_publ_flag
C11 C1 S2 107.4(2) . . ?
C11 C1 H1A 110.2 . . ?
S2 C1 H1A 110.2 . . ?
C11 C1 H1B 110.2 . . ?
S2 C1 H1B 110.2 . . ?
H1A C1 H1B 108.5 . . ?
O2 S2 C21 107.10(17) . . ?
O2 S2 C1 108.3(2) . . ?
C21 S2 C1 96.72(14) . . ?
C12 C11 C16 116.3(3) . . ?
C12 C11 C1 121.8(3) . . ?
C16 C11 C1 121.9(3) . . ?
F12 C12 C13 117.3(3) . . ?
F12 C12 C11 119.4(3) . . ?
C13 C12 C11 123.3(4) . . ?
F13 C13 C12 120.1(4) . . ?
F13 C13 C14 121.0(4) . . ?
C12 C13 C14 118.9(4) . . ?
F14 C14 C15 120.9(4) . . ?
F14 C14 C13 119.2(4) . . ?
C15 C14 C13 119.9(3) . . ?
F15 C15 C14 120.4(4) . . ?
F15 C15 C16 119.3(4) . . ?
C14 C15 C16 120.3(4) . . ?
F16 C16 C11 120.6(3) . . ?
F16 C16 C15 118.2(3) . . ?
C11 C16 C15 121.2(3) . . ?
C26 C21 C22 117.6(3) . . ?
C26 C21 S2 118.8(3) . . ?
C22 C21 S2 123.2(3) . . ?
F22 C22 C23 118.0(4) . . ?
F22 C22 C21 120.4(3) . . ?
C23 C22 C21 121.6(3) . . ?
F23 C23 C24 120.0(4) . . ?
F23 C23 C22 119.9(4) . . ?
C24 C23 C22 120.1(4) . . ?
F24 C24 C23 121.0(4) . . ?
F24 C24 C25 119.3(4) . . ?
C23 C24 C25 119.6(3) . . ?
F25 C25 C26 120.3(4) . . ?
F25 C25 C24 120.3(4) . . ?
C26 C25 C24 119.4(3) . . ?
F26 C26 C21 120.2(4) . . ?
F26 C26 C25 118.1(3) . . ?
C21 C26 C25 121.7(4) . . ?

loop_
_geom_bond_atom_site_label_1
_geom_bond_atom_site_label_2
_geom_bond_distance
_geom_bond_site_symmetry_2
_geom_bond_publ_flag
C1 C11 1.498(4) . ?
C1 S2 1.839(3) . ?
C1 H1A 0.9700 . ?
C1 H1B 0.9700 . ?
S2 O2 1.462(3) . ?
S2 C21 1.811(3) . ?
C11 C12 1.383(5) . ?
C11 C16 1.390(5) . ?
C12 F12 1.340(5) . ?
C12 C13 1.374(5) . ?
C13 F13 1.332(4) . ?
C13 C14 1.380(7) . ?
C14 F14 1.338(5) . ?
C14 C15 1.365(7) . ?
C15 F15 1.342(5) . ?
C15 C16 1.391(5) . ?
C16 F16 1.333(4) . ?
C21 C26 1.377(5) . ?
C21 C22 1.385(5) . ?
C22 F22 1.338(4) . ?
C22 C23 1.376(5) . ?
C23 F23 1.331(5) . ?
C23 C24 1.371(6) . ?
C24 F24 1.322(4) . ?
C24 C25 1.389(7) . ?
C25 F25 1.337(5) . ?
C25 C26 1.385(5) . ?
C26 F26 1.338(5) . ?
